data_1550944
loop_
_publ_author_name
'Xu, Hui'
'Gao, Feifei'
'Du, Ruiming'
'Han, Chunmiao'
'Zhang, Jing'
'Wei, Ying'
'Lu, Guang'

_publ_section_title
;
 High-Efficiency Blue Thermally Activated Delayed Fluorescence from
 Donor-Acceptor-Donor Systems via Through-Space Conjugation Effect
;
_journal_name_full 'Chemical Science'
_journal_paper_doi 10.1039/C9SC01240K
_journal_year 2019
_chemical_formula_sum 'C72 H46 N4 O2 P2'
_chemical_formula_weight 1061.070
_chemical_name_systematic 4CzDPDPO2A
_space_group_IT_number 2
_symmetry_Int_Tables_number 2
_symmetry_space_group_name_Hall '-P 1'
_symmetry_space_group_name_H-M 'P -1'
_audit_creation_date 18-05-14
_audit_creation_method 'Created with Diamond (www.crystalimpact.com)'
_audit_update_record
;
2018-09-25 deposited with the CCDC.    2019-04-25 downloaded from the CCDC.
;
_cell_angle_alpha 117.591(5)
_cell_angle_beta 103.404(5)
_cell_angle_gamma 92.633(5)
_cell_formula_units_Z 2
_cell_length_a 13.991(5)
_cell_length_b 17.180(5)
_cell_length_c 17.219(5)
_cell_volume 3511.4(19)
_diffrn_ambient_temperature 295(2)
_exptl_crystal_colour Yellowish
_exptl_crystal_recrystallization_method 'Re-crystallisation from solvent: Hexane and DCM'
_refine_ls_R_factor_all 0.142
_cod_data_source_file c9sc01240k2.cif
_cod_data_source_block gff_sqd
_cod_depositor_comments
;
The following automatic conversions were performed:

'_diffrn_ambient_temperature' value 'Room temperature' was changed to
'295(2)' - the room/ambient temperature average [293;298] in
Kelvins(K) was taken.

Automatic conversion script
Id: cif_fix_values 4973 2017-02-22 13:04:09Z antanas 
;
_cod_original_sg_symbol_Hall -P_1
_cod_database_code 1550944

loop_
_symmetry_equiv_pos_site_id
_symmetry_equiv_pos_as_xyz
1 'x, y, z'
2 '-x, -y, -z'

loop_
_atom_site_aniso_label
_atom_site_aniso_U_11
_atom_site_aniso_U_22
_atom_site_aniso_U_33
_atom_site_aniso_U_12
_atom_site_aniso_U_13
_atom_site_aniso_U_23
P1 0.0526(8) 0.0417(7) 0.0410(7) 0.0081(6) 0.0083(6) 0.0205(6)
P2 0.0497(8) 0.0505(8) 0.0496(8) 0.0066(6) 0.0108(6) 0.0274(7)
O3 0.074(2) 0.058(2) 0.052(2) 0.0031(19) 0.0160(18) 0.0308(18)
O4 0.082(3) 0.066(2) 0.060(2) 0.019(2) 0.015(2) 0.039(2)
N5 0.062(3) 0.066(3) 0.040(2) 0.015(2) 0.002(2) 0.022(2)
N6 0.062(3) 0.050(3) 0.042(2) 0.015(2) 0.004(2) 0.021(2)
N7 0.051(3) 0.047(3) 0.052(3) 0.004(2) 0.005(2) 0.016(2)
C8 0.051(3) 0.062(4) 0.041(3) 0.015(3) 0.010(2) 0.019(3)
C9 0.048(3) 0.047(3) 0.046(3) 0.012(2) 0.010(2) 0.021(3)
N11 0.059(3) 0.035(2) 0.061(3) 0.011(2) 0.014(2) 0.018(2)
C13 0.042(3) 0.036(3) 0.057(3) 0.007(2) 0.008(2) 0.021(3)
C14 0.048(3) 0.047(3) 0.043(3) 0.010(2) 0.009(2) 0.017(2)
C15 0.044(3) 0.043(3) 0.049(3) 0.008(2) 0.008(2) 0.024(2)
C16 0.047(3) 0.044(3) 0.045(3) 0.008(2) 0.007(2) 0.028(2)
C17 0.040(3) 0.039(3) 0.054(3) 0.002(2) 0.006(2) 0.018(2)
C18 0.061(4) 0.047(3) 0.054(3) 0.011(3) 0.002(3) 0.023(3)
C19 0.055(3) 0.043(3) 0.056(3) 0.007(3) 0.023(3) 0.017(3)
C20 0.050(3) 0.053(3) 0.046(3) 0.014(2) 0.012(2) 0.026(3)
C21 0.051(3) 0.042(3) 0.045(3) 0.008(2) 0.008(2) 0.014(2)
C23 0.058(3) 0.041(3) 0.052(3) 0.013(2) 0.009(3) 0.024(2)
C24 0.064(4) 0.057(4) 0.073(4) 0.022(3) 0.032(3) 0.035(3)
C25 0.045(3) 0.052(3) 0.045(3) 0.000(2) 0.009(2) 0.024(3)
C26 0.057(4) 0.059(4) 0.038(3) -0.007(3) -0.002(2) 0.019(3)
C27 0.061(4) 0.073(4) 0.037(3) 0.011(3) 0.008(3) 0.024(3)
C28 0.052(3) 0.038(3) 0.043(3) 0.008(2) 0.009(2) 0.018(2)
C29 0.058(3) 0.052(3) 0.050(3) 0.003(3) 0.002(3) 0.029(3)
C30 0.068(4) 0.057(3) 0.049(3) 0.016(3) 0.011(3) 0.022(3)
C31 0.049(3) 0.052(3) 0.048(3) 0.006(3) 0.004(2) 0.028(3)
C32 0.074(4) 0.043(3) 0.040(3) -0.002(3) 0.011(3) 0.010(3)
C33 0.085(4) 0.047(4) 0.083(4) 0.021(3) 0.043(4) 0.034(3)
C34 0.047(3) 0.070(4) 0.065(4) 0.002(3) 0.013(3) 0.044(3)
C35 0.071(4) 0.066(4) 0.040(3) 0.012(3) 0.009(3) 0.017(3)
C36 0.078(4) 0.062(4) 0.044(3) -0.002(3) 0.009(3) 0.021(3)
C37 0.089(4) 0.049(4) 0.065(4) 0.017(3) 0.033(3) 0.031(3)
C38 0.076(4) 0.059(4) 0.041(3) 0.015(3) 0.015(3) 0.014(3)
C39 0.063(4) 0.049(3) 0.053(3) 0.005(3) 0.008(3) 0.013(3)
C40 0.065(4) 0.068(4) 0.047(3) 0.009(3) 0.004(3) 0.021(3)
C41 0.072(4) 0.079(4) 0.049(3) -0.008(3) 0.006(3) 0.034(3)
C42 0.060(4) 0.071(4) 0.077(4) 0.009(3) 0.008(3) 0.046(3)
C43 0.058(4) 0.060(4) 0.090(5) 0.016(3) 0.001(3) 0.030(3)
C44 0.078(4) 0.083(4) 0.054(3) 0.027(4) 0.016(3) 0.036(3)
C45 0.051(4) 0.076(4) 0.062(4) 0.011(3) 0.005(3) 0.030(3)
C46 0.068(4) 0.066(4) 0.045(3) -0.013(3) 0.011(3) 0.016(3)
C47 0.081(5) 0.092(5) 0.056(4) 0.036(4) 0.025(3) 0.022(3)
C48 0.061(4) 0.063(4) 0.067(4) 0.013(3) 0.006(3) 0.039(3)
C49 0.056(4) 0.092(5) 0.067(4) 0.034(3) 0.015(3) 0.022(3)
C50 0.075(4) 0.110(5) 0.066(4) 0.026(4) 0.013(3) 0.050(4)
C51 0.073(4) 0.042(3) 0.070(4) 0.000(3) 0.011(3) 0.015(3)
C52 0.082(5) 0.074(4) 0.074(4) 0.016(4) 0.006(4) 0.039(4)
C53 0.067(4) 0.075(4) 0.065(4) 0.020(3) 0.018(3) 0.038(3)
C55 0.053(4) 0.109(6) 0.083(5) 0.017(4) 0.006(3) 0.050(4)
C57 0.053(4) 0.054(4) 0.101(5) -0.008(3) 0.009(4) 0.021(3)
C58 0.122(6) 0.063(4) 0.065(4) 0.032(5) 0.025(4) 0.027(4)
C59 0.106(6) 0.062(4) 0.053(4) -0.007(4) 0.023(4) 0.013(3)
C60 0.079(5) 0.080(5) 0.074(4) -0.017(4) -0.004(4) 0.028(4)
C61 0.063(4) 0.119(6) 0.104(6) 0.044(4) 0.034(4) 0.062(5)
C62 0.059(4) 0.105(6) 0.116(6) 0.010(4) -0.008(4) 0.073(5)
C63 0.175(8) 0.041(4) 0.075(5) -0.011(4) 0.034(5) 0.020(4)
C64 0.119(6) 0.071(4) 0.122(6) 0.049(5) 0.060(5) 0.063(5)
C65 0.074(5) 0.113(6) 0.079(5) 0.016(4) 0.001(4) 0.046(5)
C66 0.091(5) 0.094(5) 0.062(4) 0.042(4) 0.031(4) 0.022(4)
C67 0.094(5) 0.107(6) 0.101(5) 0.042(5) 0.030(4) 0.078(5)
C69 0.115(6) 0.068(5) 0.072(4) 0.022(5) 0.012(4) 0.028(4)
C71 0.130(7) 0.070(5) 0.064(4) -0.015(4) -0.001(4) 0.033(4)
C72 0.100(5) 0.085(5) 0.056(4) 0.031(4) 0.025(4) 0.019(3)
C73 0.080(5) 0.082(5) 0.076(4) -0.025(4) 0.006(4) 0.030(4)
C74 0.103(6) 0.116(6) 0.055(4) 0.038(5) 0.015(4) 0.039(4)
C75 0.087(5) 0.121(6) 0.065(5) 0.031(5) -0.004(4) 0.039(4)
C77 0.081(5) 0.105(6) 0.052(4) -0.010(4) -0.015(3) 0.037(4)
C78 0.078(5) 0.086(5) 0.071(4) 0.012(4) 0.000(4) 0.039(4)
C79 0.070(5) 0.200(8) 0.082(5) 0.028(5) 0.040(4) 0.088(5)
C81 0.118(6) 0.083(5) 0.052(4) -0.020(5) 0.021(4) 0.010(4)
C82 0.117(6) 0.086(5) 0.099(6) 0.025(5) 0.048(5) 0.035(5)
C83 0.126(7) 0.106(6) 0.066(5) 0.023(5) 0.038(5) 0.016(4)
C85 0.110(6) 0.112(7) 0.148(8) 0.067(6) 0.067(6) 0.105(6)
C86 0.051(4) 0.126(6) 0.118(6) 0.022(4) 0.012(4) 0.076(6)
C87 0.057(5) 0.112(7) 0.114(6) -0.010(5) -0.003(4) 0.057(5)
C88 0.052(5) 0.132(8) 0.210(11) 0.030(5) 0.051(6) 0.115(8)
C90 0.079(6) 0.081(6) 0.175(9) -0.006(4) -0.016(5) 0.052(6)
C92 0.094(7) 0.242(12) 0.143(9) 0.065(8) 0.052(6) 0.124(9)

loop_
_atom_site_label
_atom_site_type_symbol
_atom_site_fract_x
_atom_site_fract_y
_atom_site_fract_z
_atom_site_occupancy
_atom_site_symmetry_multiplicity
_atom_site_Wyckoff_symbol
_atom_site_calc_flag
_atom_site_thermal_displace_type
_atom_site_U_iso_or_equiv
P1 P 0.8372(1) 0.4830(1) 0.2970(1) 1.000 2 i d Uani 0.0459(4)
P2 P 0.8612(1) 0.6060(1) 0.1917(1) 1.000 2 i d Uani 0.0494(4)
O3 O 0.7805(3) 0.4391(2) 0.3335(2) 1.000 2 i d Uani 0.0604(10)
O4 O 0.8296(3) 0.6562(2) 0.1437(2) 1.000 2 i d Uani 0.0661(10)
N5 N 0.6438(3) 0.3387(3) -0.1062(3) 1.000 2 i d Uani 0.0601(12)
N6 N 0.8078(3) 0.7766(3) 0.5692(3) 1.000 2 i d Uani 0.0537(11)
N7 N 0.6252(3) 0.2325(3) -0.0168(3) 1.000 2 i d Uani 0.0557(11)
C8 C 0.6929(4) 0.3707(4) -0.0117(3) 1.000 2 i d Uani 0.0542(13)
C9 C 0.8193(4) 0.7357(3) 0.4806(3) 1.000 2 i d Uani 0.0481(12)
N11 N 0.8305(3) 0.8768(3) 0.4772(3) 1.000 2 i d Uani 0.0543(11)
C13 C 0.8270(3) 0.7852(3) 0.4358(3) 1.000 2 i d Uani 0.0471(12)
C14 C 0.6832(4) 0.3194(3) 0.0304(3) 1.000 2 i d Uani 0.0484(12)
C15 C 0.8224(3) 0.6442(3) 0.4360(3) 1.000 2 i d Uani 0.0457(12)
H15 H 0.8167 0.6117 0.4660 1.000 2 i calc Uiso 0.05500
C16 C 0.8338(3) 0.6001(3) 0.3480(3) 1.000 2 i d Uani 0.0440(12)
C17 C 0.8422(3) 0.6517(3) 0.3031(3) 1.000 2 i d Uani 0.0473(12)
C18 C 0.8783(4) 0.7808(3) 0.6467(4) 1.000 2 i d Uani 0.0576(14)
C19 C 0.9090(4) 0.9396(3) 0.5525(4) 1.000 2 i d Uani 0.0529(13)
C20 C 0.7955(4) 0.4935(3) 0.1315(3) 1.000 2 i d Uani 0.0486(12)
C21 C 0.7361(4) 0.8261(3) 0.5976(3) 1.000 2 i d Uani 0.0499(13)
C23 C 0.9662(4) 0.4726(3) 0.3171(3) 1.000 2 i d Uani 0.0508(13)
C24 C 0.7699(4) 0.9217(4) 0.4398(4) 1.000 2 i d Uani 0.0604(14)
C25 C 0.7462(3) 0.4566(3) 0.0394(3) 1.000 2 i d Uani 0.0479(12)
H25 H 0.7491 0.4910 0.0109 1.000 2 i calc Uiso 0.05700
C26 C 0.5204(4) 0.2107(4) -0.0578(3) 1.000 2 i d Uani 0.0571(14)
C27 C 0.5786(4) 0.3818(4) -0.1413(3) 1.000 2 i d Uani 0.0592(14)
C28 C 0.7858(4) 0.4422(3) 0.1761(3) 1.000 2 i d Uani 0.0460(12)
C29 C 0.8346(4) 0.7397(3) 0.3452(3) 1.000 2 i d Uani 0.0546(13)
H29 H 0.8342 0.7711 0.3133 1.000 2 i calc Uiso 0.06600
C30 C 0.7536(4) 0.8598(4) 0.6924(4) 1.000 2 i d Uani 0.0606(14)
C31 C 0.7303(4) 0.3559(3) 0.1239(3) 1.000 2 i d Uani 0.0500(13)
H31 H 0.7245 0.3217 0.1521 1.000 2 i calc Uiso 0.06000
C32 C 0.5743(4) 0.0887(4) -0.0537(3) 1.000 2 i d Uani 0.0579(14)
C33 C 0.8065(5) 1.0136(4) 0.4950(4) 1.000 2 i d Uani 0.0669(16)
C34 C 0.9914(4) 0.6017(4) 0.2091(4) 1.000 2 i d Uani 0.0571(14)
C35 C 0.8438(4) 0.8298(4) 0.7234(3) 1.000 2 i d Uani 0.0644(15)
C36 C 0.4891(5) 0.1225(4) -0.0806(3) 1.000 2 i d Uani 0.0654(15)
C37 C 0.8931(5) 1.0262(4) 0.5661(4) 1.000 2 i d Uani 0.0642(15)
C38 C 0.6539(5) 0.1573(4) -0.0130(3) 1.000 2 i d Uani 0.0638(15)
C39 C 0.6556(4) 0.2594(4) -0.1798(4) 1.000 2 i d Uani 0.0620(15)
C40 C 0.6539(4) 0.8405(4) 0.5488(4) 1.000 2 i d Uani 0.0654(15)
H40 H 0.6412 0.8174 0.4860 1.000 2 i calc Uiso 0.07800
C41 C 0.5452(5) 0.3281(4) -0.2359(4) 1.000 2 i d Uani 0.0678(16)
C42 C 0.9629(4) 0.7457(4) 0.6505(4) 1.000 2 i d Uani 0.0672(16)
H42 H 0.9826 0.7117 0.5984 1.000 2 i calc Uiso 0.08100
C43 C 0.7513(4) 0.1471(4) 0.0209(4) 1.000 2 i d Uani 0.0761(18)
H43 H 0.8057 0.1929 0.0456 1.000 2 i calc Uiso 0.09100
C44 C 0.5471(5) 0.4587(4) -0.0961(4) 1.000 2 i d Uani 0.0709(17)
H44 H 0.5714 0.4933 -0.0328 1.000 2 i calc Uiso 0.08500
C45 C 0.4543(4) 0.2655(4) -0.0697(4) 1.000 2 i d Uani 0.0665(15)
H45 H 0.4765 0.3247 -0.0522 1.000 2 i calc Uiso 0.08000
C46 C 0.5943(4) 0.2530(4) -0.2614(4) 1.000 2 i d Uani 0.0660(16)
C47 C 0.6907(5) 0.9108(4) 0.7375(4) 1.000 2 i d Uani 0.0799(19)
H47 H 0.7043 0.9356 0.8006 1.000 2 i calc Uiso 0.09600
C48 C 1.0268(4) 0.5126(4) 0.4085(4) 1.000 2 i d Uani 0.0631(15)
H48 H 1.0007 0.5471 0.4561 1.000 2 i calc Uiso 0.07600
C49 C 0.5894(4) 0.8898(4) 0.5938(4) 1.000 2 i d Uani 0.0781(19)
H49 H 0.5333 0.9000 0.5609 1.000 2 i calc Uiso 0.09400
C50 C 0.4772(5) 0.4848(5) -0.1466(4) 1.000 2 i d Uani 0.0823(19)
H50 H 0.4539 0.5375 -0.1163 1.000 2 i calc Uiso 0.09900
C51 C 0.9900(5) 0.9285(4) 0.6044(4) 1.000 2 i d Uani 0.0690(16)
H51 H 0.9996 0.8714 0.5930 1.000 2 i calc Uiso 0.08300
C52 C 0.6867(5) 0.8870(4) 0.3672(4) 1.000 2 i d Uani 0.0787(18)
H52 H 0.6653 0.8256 0.3313 1.000 2 i calc Uiso 0.09400
C53 C 1.0087(4) 0.4254(4) 0.2478(4) 1.000 2 i d Uani 0.0676(16)
H53 H 0.9714 0.4005 0.1869 1.000 2 i calc Uiso 0.08100
C55 C 0.3538(5) 0.2272(5) -0.1091(4) 1.000 2 i d Uani 0.0828(19)
H55 H 0.3074 0.2606 -0.1200 1.000 2 i calc Uiso 0.09900
C57 C 1.0622(5) 0.6482(4) 0.2917(5) 1.000 2 i d Uani 0.0793(18)
H57 H 1.0433 0.6810 0.3445 1.000 2 i calc Uiso 0.09500
C58 C 0.6826(7) -0.0028(5) -0.0229(4) 1.000 2 i d Uani 0.085(2)
H58 H 0.6923 -0.0566 -0.0242 1.000 2 i calc Uiso 0.10200
C59 C 0.5909(6) 0.0065(4) -0.0587(4) 1.000 2 i d Uani 0.0809(19)
H59 H 0.5381 -0.0413 -0.0869 1.000 2 i calc Uiso 0.09700
C60 C 1.0578(5) 1.0012(5) 0.6736(4) 1.000 2 i d Uani 0.088(2)
H60 H 1.1106 0.9930 0.7117 1.000 2 i calc Uiso 0.10600
C61 C 1.1065(5) 0.4156(5) 0.2698(5) 1.000 2 i d Uani 0.090(2)
H61 H 1.1349 0.3824 0.2235 1.000 2 i calc Uiso 0.10800
C62 C 1.0191(5) 0.7637(5) 0.7376(6) 1.000 2 i d Uani 0.092(2)
H62 H 1.0789 0.7428 0.7445 1.000 2 i calc Uiso 0.11000
C63 C 0.9629(7) 1.1005(4) 0.6373(5) 1.000 2 i d Uani 0.101(3)
H63 H 0.9533 1.1582 0.6514 1.000 2 i calc Uiso 0.12200
C64 C 0.7544(7) 1.0704(5) 0.4726(6) 1.000 2 i d Uani 0.091(2)
H64 H 0.7761 1.1318 0.5082 1.000 2 i calc Uiso 0.10900
C65 C 0.4412(5) 0.4351(6) -0.2401(5) 1.000 2 i d Uani 0.093(2)
H65 H 0.3958 0.4551 -0.2725 1.000 2 i calc Uiso 0.11200
C66 C 0.6078(5) 0.9243(4) 0.6876(4) 1.000 2 i d Uani 0.087(2)
H66 H 0.5635 0.9569 0.7169 1.000 2 i calc Uiso 0.10400
C67 C 0.6337(5) 0.9470(5) 0.3478(5) 1.000 2 i d Uani 0.088(2)
H67 H 0.5741 0.9264 0.3011 1.000 2 i calc Uiso 0.10600
C69 C 0.7619(6) 0.0650(5) 0.0154(4) 1.000 2 i d Uani 0.090(2)
H69 H 0.8249 0.0560 0.0384 1.000 2 i calc Uiso 0.10800
C71 C 1.0498(6) 1.0847(5) 0.6880(4) 1.000 2 i d Uani 0.094(2)
H71 H 1.1008 1.1323 0.7309 1.000 2 i calc Uiso 0.11300
C72 C 0.7144(5) 0.2003(4) -0.1802(4) 1.000 2 i d Uani 0.086(2)
H72 H 0.7539 0.2061 -0.1257 1.000 2 i calc Uiso 0.10300
C73 C 0.3858(6) 0.0891(5) -0.1206(4) 1.000 2 i d Uani 0.087(2)
H73 H 0.3614 0.0300 -0.1393 1.000 2 i calc Uiso 0.10500
C74 C 0.9008(6) 0.8466(5) 0.8074(4) 1.000 2 i d Uani 0.093(2)
H74 H 0.8808 0.8810 0.8592 1.000 2 i calc Uiso 0.11200
C75 C 0.9856(6) 0.8136(5) 0.8154(5) 1.000 2 i d Uani 0.098(2)
H75 H 1.0227 0.8236 0.8725 1.000 2 i calc Uiso 0.11800
C77 C 0.4722(5) 0.3570(5) -0.2850(4) 1.000 2 i d Uani 0.087(2)
H77 H 0.4458 0.3221 -0.3480 1.000 2 i calc Uiso 0.10500
C78 C 1.1239(5) 0.5006(4) 0.4270(5) 1.000 2 i d Uani 0.0822(19)
H78 H 1.1631 0.5250 0.4873 1.000 2 i calc Uiso 0.09900
C79 C 1.0247(5) 0.5459(6) 0.1328(5) 1.000 2 i d Uani 0.105(3)
H79 H 0.9780 0.5082 0.0768 1.000 2 i calc Uiso 0.12600
C81 C 0.5930(6) 0.1814(5) -0.3453(4) 1.000 2 i d Uani 0.095(2)
H81 H 0.5530 0.1759 -0.3995 1.000 2 i calc Uiso 0.11500
C82 C 0.7155(6) 0.1289(5) -0.2649(6) 1.000 2 i d Uani 0.101(2)
H82 H 0.7581 0.0884 -0.2671 1.000 2 i calc Uiso 0.12200
C83 C 0.6515(7) 0.1195(6) -0.3465(5) 1.000 2 i d Uani 0.108(3)
H83 H 0.6491 0.0703 -0.4021 1.000 2 i calc Uiso 0.12900
C85 C 0.6731(7) 1.0382(6) 0.4005(7) 1.000 2 i d Uani 0.099(3)
H85 H 0.6419 1.0777 0.3850 1.000 2 i calc Uiso 0.11900
C86 C 1.1622(5) 0.4541(5) 0.3588(6) 1.000 2 i d Uani 0.093(2)
H86 H 1.2287 0.4476 0.3721 1.000 2 i calc Uiso 0.11200
C87 C 0.3229(5) 0.1415(6) -0.1316(5) 1.000 2 i d Uani 0.100(2)
H87 H 0.2549 0.1184 -0.1558 1.000 2 i calc Uiso 0.12000
C88 C 1.1930(6) 0.5940(7) 0.2223(9) 1.000 2 i d Uani 0.115(3)
H88 H 1.2603 0.5910 0.2284 1.000 2 i calc Uiso 0.13800
C90 C 1.1636(7) 0.6465(5) 0.2969(8) 1.000 2 i d Uani 0.127(3)
H90 H 1.2116 0.6821 0.3525 1.000 2 i calc Uiso 0.15200
C92 C 1.1268(8) 0.5466(8) 0.1405(8) 1.000 2 i d Uani 0.142(4)
H92 H 1.1480 0.5144 0.0889 1.000 2 i calc Uiso 0.17000

loop_
_atom_type_symbol
_atom_type_radius_bond
P 1.200
O 1.200
N 1.200
C 1.200
H 1.200

loop_
_geom_angle_atom_site_label_1
_geom_angle_atom_site_label_2
_geom_angle_atom_site_label_3
_geom_angle
_geom_angle_publ_flag
O3 P1 C23 113.2(2) no
O3 P1 C16 111.2(2) no
C23 P1 C16 106.7(2) no
O3 P1 C28 113.4(2) no
C23 P1 C28 107.5(2) no
C16 P1 C28 104.2(2) no
O4 P2 C34 111.5(2) no
O4 P2 C20 112.8(2) no
C34 P2 C20 107.3(2) no
O4 P2 C17 114.3(2) no
C34 P2 C17 105.7(2) no
C20 P2 C17 104.7(2) no
C27 N5 C39 109.1(4) no
C27 N5 C8 125.6(4) no
C39 N5 C8 125.3(4) no
C21 N6 C9 126.8(4) no
C21 N6 C18 109.3(4) no
C9 N6 C18 123.5(4) no
C38 N7 C14 126.6(4) no
C38 N7 C26 106.2(4) no
C14 N7 C26 125.6(4) no
C25 C8 C14 120.0(5) no
C25 C8 N5 118.1(5) no
C14 C8 N5 121.8(5) no
C15 C9 C13 119.4(5) no
C15 C9 N6 119.8(4) no
C13 C9 N6 120.7(4) no
C13 N11 C19 124.1(4) no
C13 N11 C24 125.4(4) no
C19 N11 C24 109.2(4) no
N11 C13 C9 122.9(5) no
N11 C13 C29 118.8(4) no
C9 C13 C29 118.3(4) no
C8 C14 C31 118.9(5) no
C8 C14 N7 123.0(4) no
C31 C14 N7 118.1(4) no
C16 C15 C9 122.2(4) no
C15 C16 C17 117.8(4) no
C15 C16 P1 118.8(3) no
C17 C16 P1 123.4(4) no
C29 C17 C16 119.6(5) no
C29 C17 P2 117.0(4) no
C16 C17 P2 123.3(4) no
C42 C18 C35 123.9(5) no
C42 C18 N6 129.1(5) no
C35 C18 N6 107.1(5) no
C51 C19 N11 131.0(5) no
C51 C19 C37 121.6(5) no
N11 C19 C37 107.3(5) no
C25 C20 C28 118.5(4) no
C25 C20 P2 118.7(4) no
C28 C20 P2 122.6(4) no
C40 C21 N6 130.5(5) no
C40 C21 C30 120.0(5) no
N6 C21 C30 109.4(4) no
C53 C23 C48 118.4(5) no
C53 C23 P1 123.3(4) no
C48 C23 P1 118.3(4) no
C52 C24 C33 123.3(6) no
C52 C24 N11 128.7(5) no
C33 C24 N11 107.9(5) no
C8 C25 C20 122.3(5) no
C36 C26 C45 123.0(5) no
C36 C26 N7 107.9(5) no
C45 C26 N7 128.9(5) no
C44 C27 C41 123.2(5) no
C44 C27 N5 129.0(5) no
C41 C27 N5 107.8(5) no
C31 C28 C20 118.5(4) no
C31 C28 P1 117.2(4) no
C20 C28 P1 124.3(4) no
C17 C29 C13 122.4(5) no
C47 C30 C21 120.8(5) no
C47 C30 C35 132.6(5) no
C21 C30 C35 106.6(5) no
C28 C31 C14 121.8(5) no
C38 C32 C59 118.5(6) no
C38 C32 C36 106.5(5) no
C59 C32 C36 135.0(6) no
C64 C33 C24 117.3(7) no
C64 C33 C37 134.5(6) no
C24 C33 C37 108.2(5) no
C57 C34 C79 117.0(6) no
C57 C34 P2 124.4(5) no
C79 C34 P2 118.7(5) no
C74 C35 C18 118.5(6) no
C74 C35 C30 133.7(5) no
C18 C35 C30 107.4(4) no
C26 C36 C73 116.3(6) no
C26 C36 C32 108.2(5) no
C73 C36 C32 135.4(6) no
C63 C37 C19 118.0(6) no
C63 C37 C33 134.5(6) no
C19 C37 C33 107.3(5) no
C32 C38 N7 111.0(5) no
C32 C38 C43 122.0(6) no
N7 C38 C43 126.8(6) no
C72 C39 N5 130.6(5) no
C72 C39 C46 122.3(5) no
N5 C39 C46 107.0(5) no
C21 C40 C49 119.2(5) no
C27 C41 C46 108.7(5) no
C27 C41 C77 116.9(6) no
C46 C41 C77 134.4(6) no
C18 C42 C62 116.0(6) no
C69 C43 C38 116.4(6) no
C27 C44 C50 118.0(6) no
C55 C45 C26 116.7(6) no
C81 C46 C39 119.3(7) no
C81 C46 C41 133.4(6) no
C39 C46 C41 107.4(5) no
C66 C47 C30 118.7(5) no
C78 C48 C23 120.0(6) no
C40 C49 C66 120.6(5) no
C65 C50 C44 121.9(7) no
C19 C51 C60 120.0(6) no
C24 C52 C67 117.9(6) no
C61 C53 C23 119.3(6) no
C87 C55 C45 120.5(6) no
C34 C57 C90 119.9(7) no
C59 C58 C69 121.2(7) no
C58 C59 C32 120.0(6) no
C71 C60 C51 121.4(7) no
C86 C61 C53 120.5(6) no
C42 C62 C75 120.6(6) no
C37 C63 C71 118.0(6) no
C85 C64 C33 120.8(7) no
C77 C65 C50 119.7(6) no
C47 C66 C49 120.6(6) no
C85 C67 C52 118.3(7) no
C58 C69 C43 121.8(7) no
C60 C71 C63 120.5(6) no
C39 C72 C82 118.8(6) no
C87 C73 C36 120.5(7) no
C75 C74 C35 120.2(6) no
C74 C75 C62 120.7(6) no
C65 C77 C41 120.3(6) no
C86 C78 C48 119.9(6) no
C92 C79 C34 121.1(8) no
C83 C81 C46 118.9(7) no
C72 C82 C83 119.4(7) no
C81 C83 C82 121.2(7) no
C64 C85 C67 122.2(6) no
C78 C86 C61 121.7(6) no
C73 C87 C55 122.8(7) no
C92 C88 C90 120.9(8) no
C88 C90 C57 121.3(8) no
C88 C92 C79 119.3(9) no

loop_
_geom_bond_atom_site_label_1
_geom_bond_atom_site_label_2
_geom_bond_distance
_geom_bond_publ_flag
P1 O3 1.487(4) no
P1 C23 1.791(5) no
P1 C16 1.791(5) no
P1 C28 1.802(5) no
P2 O4 1.465(3) no
P2 C34 1.786(5) no
P2 C20 1.787(5) no
P2 C17 1.796(5) no
N5 C27 1.402(6) no
N5 C39 1.416(7) no
N5 C8 1.429(6) no
N6 C21 1.375(6) no
N6 C9 1.405(6) no
N6 C18 1.433(6) no
N7 C38 1.395(7) no
N7 C14 1.417(6) no
N7 C26 1.420(6) no
C8 C25 1.379(7) no
C8 C14 1.394(7) no
C9 C15 1.402(6) no
C9 C13 1.404(7) no
N11 C13 1.387(6) no
N11 C19 1.409(6) no
N11 C24 1.413(6) no
C13 C29 1.418(7) no
C14 C31 1.399(6) no
C15 C16 1.398(6) no
C16 C17 1.438(6) no
C17 C29 1.363(7) no
C18 C42 1.355(7) no
C18 C35 1.410(7) no
C19 C51 1.352(7) no
C19 C37 1.431(7) no
C20 C25 1.384(6) no
C20 C28 1.432(6) no
C21 C40 1.365(7) no
C21 C30 1.409(7) no
C23 C53 1.383(7) no
C23 C48 1.411(7) no
C24 C52 1.358(8) no
C24 C33 1.403(8) no
C26 C36 1.396(7) no
C26 C45 1.398(7) no
C27 C44 1.344(7) no
C27 C41 1.393(7) no
C28 C31 1.394(6) no
C30 C47 1.379(7) no
C30 C35 1.465(7) no
C32 C38 1.368(7) no
C32 C59 1.407(8) no
C32 C36 1.426(8) no
C33 C64 1.384(8) no
C33 C37 1.435(8) no
C34 C57 1.366(8) no
C34 C79 1.422(9) no
C35 C74 1.367(8) no
C36 C73 1.410(9) no
C37 C63 1.403(9) no
C38 C43 1.407(8) no
C39 C72 1.334(8) no
C39 C46 1.419(7) no
C40 C49 1.385(7) no
C41 C46 1.423(8) no
C41 C77 1.428(8) no
C42 C62 1.402(8) no
C43 C69 1.386(8) no
C44 C50 1.387(8) no
C45 C55 1.388(8) no
C46 C81 1.392(8) no
C47 C66 1.373(8) no
C48 C78 1.370(8) no
C49 C66 1.391(8) no
C50 C65 1.374(9) no
C51 C60 1.366(8) no
C52 C67 1.416(8) no
C53 C61 1.372(8) no
C55 C87 1.356(9) no
C57 C90 1.403(10) no
C58 C59 1.341(9) no
C58 C69 1.362(9) no
C60 C71 1.354(9) no
C61 C86 1.361(9) no
C62 C75 1.418(10) no
C63 C71 1.438(10) no
C64 C85 1.339(10) no
C65 C77 1.354(9) no
C67 C85 1.397(10) no
C72 C82 1.410(9) no
C73 C87 1.333(9) no
C74 C75 1.343(9) no
C78 C86 1.330(9) no
C79 C92 1.403(11) no
C81 C83 1.367(10) no
C82 C83 1.412(10) no
C88 C92 1.330(12) no
C88 C90 1.356(12) no
